data_2216252
loop_
_publ_author_name
'Zhou, Jing'
'Zhou, Hui'
'Chen, Chun-Ling'
'Li, Ming-Xue'

_publ_section_title
;
 1,5:1',5'-Bis[1,1'-(ferrocene-1,1'-diyl)diethylidyne]dicarbonohydrazide
 dihydrate
;
_journal_coeditor_code BH2142
_journal_issue 12
_journal_name_full 'Acta Crystallographica Section E'
_journal_page_first m2961
_journal_page_last m2961
_journal_paper_doi 10.1107/S1600536807055407
_journal_volume 63
_journal_year 2007
_chemical_formula_iupac '[Fe2 (C15 H16 N4 O)2], 2H2 O'
_chemical_formula_moiety 'C30 H32 Fe2 N8 O2, 2(H2 O)'
_chemical_formula_sum 'C30 H36 Fe2 N8 O4'
_chemical_formula_weight 684.37
_chemical_name_systematic 'Bis(ferrocene-1,1'-diacetyl-carbohydrazide) dihydrate'
_space_group_IT_number 15
_symmetry_cell_setting monoclinic
_symmetry_space_group_name_Hall '-C 2yc'
_symmetry_space_group_name_H-M 'C 1 2/c 1'
_atom_sites_solution_hydrogens geom
_atom_sites_solution_primary direct
_atom_sites_solution_secondary difmap
_audit_creation_method SHELXL97
_cell_angle_alpha 90.00
_cell_angle_beta 121.576(2)
_cell_angle_gamma 90.00
_cell_formula_units_Z 4
_cell_length_a 28.708(4)
_cell_length_b 7.9756(11)
_cell_length_c 15.305(2)
_cell_measurement_reflns_used 398
_cell_measurement_temperature 293(2)
_cell_measurement_theta_max 28.05
_cell_measurement_theta_min 1.67
_cell_volume 2985.5(7)
_computing_cell_refinement 'SAINT-Plus (Bruker, 2001)'
_computing_data_collection 'SMART (Bruker, 2001)'
_computing_data_reduction 'SAINT-Plus (Bruker, 2001)'
_computing_molecular_graphics 'SHELXL97  (Sheldrick, 1997)'
_computing_publication_material 'SHELXL97 (Sheldrick, 1997)'
_computing_structure_refinement 'SHELXL97 (Sheldrick, 1997)'
_computing_structure_solution 'SHELXS97 (Sheldrick, 1997)'
_diffrn_ambient_temperature 293(2)
_diffrn_measured_fraction_theta_full 0.999
_diffrn_measured_fraction_theta_max 0.999
_diffrn_measurement_device_type 'Bruker SMART APEX CCD area-detector'
_diffrn_measurement_method '0.3\% wide \w'
_diffrn_radiation_monochromator graphite
_diffrn_radiation_source 'fine-focus sealed tube'
_diffrn_radiation_type MoK\a
_diffrn_radiation_wavelength 0.71073
_diffrn_reflns_av_R_equivalents 0.0700
_diffrn_reflns_av_sigmaI/netI 0.0838
_diffrn_reflns_limit_h_max 34
_diffrn_reflns_limit_h_min -22
_diffrn_reflns_limit_k_max 9
_diffrn_reflns_limit_k_min -9
_diffrn_reflns_limit_l_max 17
_diffrn_reflns_limit_l_min -18
_diffrn_reflns_number 7443
_diffrn_reflns_theta_full 25.00
_diffrn_reflns_theta_max 25.00
_diffrn_reflns_theta_min 1.67
_diffrn_standards_decay_% 0
_diffrn_standards_interval_count 0
_diffrn_standards_interval_time 0
_diffrn_standards_number 0
_exptl_absorpt_coefficient_mu 1.023
_exptl_absorpt_correction_T_max 0.8534
_exptl_absorpt_correction_T_min 0.8216
_exptl_absorpt_correction_type multi-scan
_exptl_absorpt_process_details '(SADABS; Bruker, 2001)'
_exptl_crystal_colour red
_exptl_crystal_density_diffrn 1.523
_exptl_crystal_density_method 'not measured'
_exptl_crystal_description irregular
_exptl_crystal_F_000 1424
_exptl_crystal_size_max 0.20
_exptl_crystal_size_mid 0.18
_exptl_crystal_size_min 0.16
_refine_diff_density_max 0.378
_refine_diff_density_min -0.252
_refine_ls_extinction_method none
_refine_ls_goodness_of_fit_ref 0.807
_refine_ls_hydrogen_treatment mixed
_refine_ls_matrix_type full
_refine_ls_number_parameters 213
_refine_ls_number_reflns 2636
_refine_ls_number_restraints 0
_refine_ls_restrained_S_all 0.807
_refine_ls_R_factor_all 0.0642
_refine_ls_R_factor_gt 0.0406
_refine_ls_shift/su_max 0.000
_refine_ls_shift/su_mean 0.000
_refine_ls_structure_factor_coef Fsqd
_refine_ls_weighting_details 'calc w=1/[\s^2^(Fo^2^)+(0.0303P)^2^] where P=(Fo^2^+2Fc^2^)/3'
_refine_ls_weighting_scheme calc
_refine_ls_wR_factor_gt 0.0717
_refine_ls_wR_factor_ref 0.0759
_reflns_number_gt 1718
_reflns_number_total 2636
_reflns_threshold_expression I>2\s(I)
_cod_data_source_file bh2142.cif
_cod_data_source_block I
_cod_original_sg_symbol_H-M 'C 2/c'
_cod_database_code 2216252
_cod_database_fobs_code 2216252

loop_
_symmetry_equiv_pos_as_xyz
'x, y, z'
'-x, y, -z+1/2'
'x+1/2, y+1/2, z'
'-x+1/2, y+1/2, -z+1/2'
'-x, -y, -z'
'x, -y, z-1/2'
'-x+1/2, -y+1/2, -z'
'x+1/2, -y+1/2, z-1/2'

loop_
_atom_site_type_symbol
_atom_site_label
_atom_site_fract_x
_atom_site_fract_y
_atom_site_fract_z
_atom_site_U_iso_or_equiv
_atom_site_adp_type
_atom_site_calc_flag
_atom_site_refinement_flags
_atom_site_occupancy
Fe Fe1 0.177935(16) 0.15125(6) 0.29805(3) 0.03626(15) Uani d . 1
N N1 0.05413(9) 0.3357(3) 0.05970(17) 0.0385(6) Uani d . 1
O O1 0.03726(8) 0.4466(3) -0.12140(14) 0.0466(6) Uani d . 1
C C1 0.21068(14) 0.0616(5) 0.2179(3) 0.0588(10) Uani d . 1
H H1A 0.2170 0.1263 0.1706 0.071 Uiso calc R 1
N N2 0.00660(10) 0.3018(3) -0.03320(19) 0.0403(7) Uani d . 1
H H2N -0.0201(12) 0.258(4) -0.033(2) 0.048 Uiso d . 1
C C2 0.24803(13) 0.0413(5) 0.3234(3) 0.0577(10) Uani d . 1
H H2A 0.2848 0.0901 0.3624 0.069 Uiso calc R 1
N N3 -0.04608(10) 0.3296(3) -0.20789(18) 0.0414(7) Uani d . 1
H H3N -0.0501(12) 0.371(4) -0.264(2) 0.050 Uiso d . 1
C C3 0.22351(12) -0.0580(4) 0.3637(3) 0.0498(9) Uani d . 1
H H3A 0.2402 -0.0909 0.4357 0.060 Uiso calc R 1
N N4 -0.08668(10) 0.2442(3) -0.20452(18) 0.0384(6) Uani d . 1
C C4 0.16983(12) -0.1025(4) 0.2821(2) 0.0400(8) Uani d . 1
C C5 0.16302(13) -0.0266(4) 0.1917(2) 0.0477(9) Uani d . 1
H H5A 0.1302 -0.0338 0.1229 0.057 Uiso calc R 1
C C6 0.12439(12) 0.2452(4) 0.3353(2) 0.0392(8) Uani d . 1
H H6A 0.1012 0.1788 0.3515 0.047 Uiso calc R 1
C C7 0.17748(13) 0.3007(4) 0.4061(2) 0.0453(9) Uani d . 1
H H7A 0.1977 0.2797 0.4801 0.054 Uiso calc R 1
C C8 0.19695(13) 0.3893(4) 0.3529(2) 0.0473(9) Uani d . 1
H H8A 0.2330 0.4420 0.3833 0.057 Uiso calc R 1
C C9 0.15578(12) 0.3895(4) 0.2476(2) 0.0443(9) Uani d . 1
H H9A 0.1582 0.4430 0.1925 0.053 Uiso calc R 1
C C10 0.11016(12) 0.2996(4) 0.2359(2) 0.0365(8) Uani d . 1
C C11 0.05932(12) 0.2640(4) 0.1388(2) 0.0356(7) Uani d . 1
C C12 0.01811(12) 0.1501(4) 0.1399(2) 0.0523(9) Uani d . 1
H H12A 0.0057 0.0696 0.0855 0.079 Uiso calc R 1
H H12B -0.0124 0.2151 0.1303 0.079 Uiso calc R 1
H H12C 0.0346 0.0928 0.2045 0.079 Uiso calc R 1
C C13 0.00185(13) 0.3665(4) -0.1192(2) 0.0388(8) Uani d . 1
C C14 -0.12873(13) 0.1977(4) -0.2894(2) 0.0400(8) Uani d . 1
C C15 -0.13729(14) 0.2308(4) -0.3935(2) 0.0597(10) Uani d . 1
H H15A -0.1691 0.1713 -0.4445 0.090 Uiso calc R 1
H H15B -0.1059 0.1935 -0.3948 0.090 Uiso calc R 1
H H15C -0.1424 0.3489 -0.4077 0.090 Uiso calc R 1
O O1W 0.11076(12) 0.6713(4) 0.03268(19) 0.0670(8) Uani d . 1
H H1WB 0.1098(17) 0.667(6) 0.082(3) 0.100 Uiso d . 1
H H1WA 0.0909(16) 0.601(5) -0.007(3) 0.100 Uiso d . 1

loop_
_atom_site_aniso_label
_atom_site_aniso_U_11
_atom_site_aniso_U_22
_atom_site_aniso_U_33
_atom_site_aniso_U_12
_atom_site_aniso_U_13
_atom_site_aniso_U_23
Fe1 0.0310(3) 0.0420(3) 0.0316(3) -0.0025(2) 0.0135(2) -0.0047(2)
N1 0.0337(15) 0.0457(16) 0.0271(14) -0.0024(12) 0.0098(12) -0.0014(13)
O1 0.0437(14) 0.0591(15) 0.0347(13) -0.0169(12) 0.0190(11) -0.0079(11)
C1 0.058(2) 0.071(3) 0.065(3) -0.013(2) 0.044(2) -0.023(2)
N2 0.0344(17) 0.0492(19) 0.0279(14) -0.0059(12) 0.0099(13) 0.0005(13)
C2 0.030(2) 0.066(3) 0.075(3) -0.0046(18) 0.027(2) -0.025(2)
N3 0.0398(16) 0.0489(18) 0.0268(15) -0.0068(14) 0.0115(14) 0.0002(13)
C3 0.0325(19) 0.050(2) 0.048(2) 0.0086(16) 0.0080(17) -0.0084(18)
N4 0.0344(16) 0.0410(16) 0.0315(15) -0.0029(12) 0.0115(13) -0.0023(12)
C4 0.038(2) 0.036(2) 0.036(2) 0.0024(14) 0.0127(17) -0.0087(14)
C5 0.046(2) 0.056(2) 0.040(2) -0.0061(17) 0.0216(17) -0.0167(17)
C6 0.040(2) 0.047(2) 0.0307(18) 0.0049(15) 0.0182(16) -0.0014(15)
C7 0.049(2) 0.047(2) 0.0292(18) 0.0089(16) 0.0132(17) -0.0038(15)
C8 0.041(2) 0.044(2) 0.041(2) -0.0066(15) 0.0112(17) -0.0093(16)
C9 0.042(2) 0.044(2) 0.0358(19) -0.0049(15) 0.0128(16) 0.0078(15)
C10 0.038(2) 0.041(2) 0.0254(17) 0.0064(14) 0.0130(15) 0.0015(14)
C11 0.0341(19) 0.0357(18) 0.0328(18) 0.0046(14) 0.0146(15) -0.0004(15)
C12 0.043(2) 0.061(2) 0.045(2) -0.0050(18) 0.0174(17) 0.0080(18)
C13 0.043(2) 0.037(2) 0.0298(18) 0.0005(16) 0.0144(16) -0.0053(15)
C14 0.039(2) 0.0340(19) 0.0343(19) 0.0040(14) 0.0104(16) -0.0012(14)
C15 0.059(2) 0.063(3) 0.038(2) -0.0139(19) 0.0119(18) -0.0026(18)
O1W 0.0757(19) 0.076(2) 0.0496(18) -0.0255(14) 0.0330(16) -0.0168(15)

loop_
_atom_type_symbol
_atom_type_description
_atom_type_scat_dispersion_real
_atom_type_scat_dispersion_imag
_atom_type_scat_source
C C 0.0033 0.0016 'International Tables Vol C Tables 4.2.6.8 and 6.1.1.4'
H H 0.0000 0.0000 'International Tables Vol C Tables 4.2.6.8 and 6.1.1.4'
N N 0.0061 0.0033 'International Tables Vol C Tables 4.2.6.8 and 6.1.1.4'
Fe Fe 0.3463 0.8444 'International Tables Vol C Tables 4.2.6.8 and 6.1.1.4'
O O 0.0106 0.0060 'International Tables Vol C Tables 4.2.6.8 and 6.1.1.4'

loop_
_geom_angle_atom_site_label_1
_geom_angle_atom_site_label_2
_geom_angle_atom_site_label_3
_geom_angle_site_symmetry_1
_geom_angle_site_symmetry_3
_geom_angle
C9 Fe1 C1 . . 104.65(14)
C9 Fe1 C5 . . 117.27(13)
C1 Fe1 C5 . . 40.32(12)
C9 Fe1 C8 . . 40.82(11)
C1 Fe1 C8 . . 118.07(14)
C5 Fe1 C8 . . 152.04(14)
C9 Fe1 C3 . . 162.16(13)
C1 Fe1 C3 . . 68.09(15)
C5 Fe1 C3 . . 68.48(13)
C8 Fe1 C3 . . 126.80(13)
C9 Fe1 C4 . . 153.31(12)
C1 Fe1 C4 . . 68.71(14)
C5 Fe1 C4 . . 41.07(12)
C8 Fe1 C4 . . 165.25(12)
C3 Fe1 C4 . . 41.15(11)
C9 Fe1 C2 . . 123.95(15)
C1 Fe1 C2 . . 40.40(13)
C5 Fe1 C2 . . 67.93(13)
C8 Fe1 C2 . . 107.38(14)
C3 Fe1 C2 . . 40.22(13)
C4 Fe1 C2 . . 68.56(13)
C9 Fe1 C10 . . 40.91(12)
C1 Fe1 C10 . . 123.67(14)
C5 Fe1 C10 . . 106.42(12)
C8 Fe1 C10 . . 68.56(12)
C3 Fe1 C10 . . 156.62(13)
C4 Fe1 C10 . . 119.98(12)
C2 Fe1 C10 . . 160.94(14)
C9 Fe1 C6 . . 68.27(13)
C1 Fe1 C6 . . 162.62(13)
C5 Fe1 C6 . . 127.40(13)
C8 Fe1 C6 . . 67.67(13)
C3 Fe1 C6 . . 123.19(14)
C4 Fe1 C6 . . 110.05(13)
C2 Fe1 C6 . . 156.61(13)
C10 Fe1 C6 . . 40.78(11)
C9 Fe1 C7 . . 68.12(13)
C1 Fe1 C7 . . 153.75(14)
C5 Fe1 C7 . . 165.66(14)
C8 Fe1 C7 . . 40.08(12)
C3 Fe1 C7 . . 110.74(13)
C4 Fe1 C7 . . 128.88(13)
C2 Fe1 C7 . . 121.40(13)
C10 Fe1 C7 . . 68.29(12)
C6 Fe1 C7 . . 40.11(11)
C11 N1 N2 . . 116.7(3)
C5 C1 C2 . . 108.4(3)
C5 C1 Fe1 . . 69.90(18)
C2 C1 Fe1 . . 70.23(19)
C5 C1 H1A . . 125.8
C2 C1 H1A . . 125.8
Fe1 C1 H1A . . 125.8
C13 N2 N1 . . 117.8(3)
C13 N2 H2N . . 122(2)
N1 N2 H2N . . 119(2)
C3 C2 C1 . . 108.4(3)
C3 C2 Fe1 . . 69.70(18)
C1 C2 Fe1 . . 69.38(19)
C3 C2 H2A . . 125.8
C1 C2 H2A . . 125.8
Fe1 C2 H2A . . 125.8
C13 N3 N4 . . 120.1(3)
C13 N3 H3N . . 116(2)
N4 N3 H3N . . 123(2)
C2 C3 C4 . . 108.4(3)
C2 C3 Fe1 . . 70.1(2)
C4 C3 Fe1 . . 69.61(17)
C2 C3 H3A . . 125.8
C4 C3 H3A . . 125.8
Fe1 C3 H3A . . 125.8
C14 N4 N3 . . 118.2(3)
C5 C4 C3 . . 106.2(3)
C5 C4 C14 . 5 126.2(3)
C3 C4 C14 . 5 127.5(3)
C5 C4 Fe1 . . 69.12(18)
C3 C4 Fe1 . . 69.24(17)
C14 C4 Fe1 5 . 123.7(2)
C1 C5 C4 . . 108.6(3)
C1 C5 Fe1 . . 69.78(18)
C4 C5 Fe1 . . 69.81(17)
C1 C5 H5A . . 125.7
C4 C5 H5A . . 125.7
Fe1 C5 H5A . . 125.7
C7 C6 C10 . . 108.5(3)
C7 C6 Fe1 . . 70.02(18)
C10 C6 Fe1 . . 69.47(17)
C7 C6 H6A . . 125.7
C10 C6 H6A . . 125.7
Fe1 C6 H6A . . 125.7
C8 C7 C6 . . 108.3(3)
C8 C7 Fe1 . . 69.50(18)
C6 C7 Fe1 . . 69.87(17)
C8 C7 H7A . . 125.8
C6 C7 H7A . . 125.8
Fe1 C7 H7A . . 125.8
C7 C8 C9 . . 108.3(3)
C7 C8 Fe1 . . 70.42(18)
C9 C8 Fe1 . . 69.30(17)
C7 C8 H8A . . 125.8
C9 C8 H8A . . 125.8
Fe1 C8 H8A . . 125.8
C8 C9 C10 . . 108.0(3)
C8 C9 Fe1 . . 69.88(17)
C10 C9 Fe1 . . 70.08(17)
C8 C9 H9A . . 126.0
C10 C9 H9A . . 126.0
Fe1 C9 H9A . . 126.0
C9 C10 C6 . . 106.9(3)
C9 C10 C11 . . 126.1(3)
C6 C10 C11 . . 127.0(3)
C9 C10 Fe1 . . 69.02(17)
C6 C10 Fe1 . . 69.75(16)
C11 C10 Fe1 . . 124.1(2)
N1 C11 C10 . . 115.8(3)
N1 C11 C12 . . 125.6(3)
C10 C11 C12 . . 118.7(3)
C11 C12 H12A . . 109.5
C11 C12 H12B . . 109.5
H12A C12 H12B . . 109.5
C11 C12 H12C . . 109.5
H12A C12 H12C . . 109.5
H12B C12 H12C . . 109.5
O1 C13 N2 . . 124.6(3)
O1 C13 N3 . . 120.5(3)
N2 C13 N3 . . 114.9(3)
N4 C14 C4 . 5 116.4(3)
N4 C14 C15 . . 124.6(3)
C4 C14 C15 5 . 118.9(3)
C14 C15 H15A . . 109.5
C14 C15 H15B . . 109.5
H15A C15 H15B . . 109.5
C14 C15 H15C . . 109.5
H15A C15 H15C . . 109.5
H15B C15 H15C . . 109.5
H1WB O1W H1WA . . 109(4)

loop_
_geom_bond_atom_site_label_1
_geom_bond_atom_site_label_2
_geom_bond_site_symmetry_2
_geom_bond_distance
Fe1 C9 . 2.024(3)
Fe1 C1 . 2.026(3)
Fe1 C5 . 2.028(3)
Fe1 C8 . 2.032(3)
Fe1 C3 . 2.032(3)
Fe1 C4 . 2.037(3)
Fe1 C2 . 2.037(3)
Fe1 C10 . 2.038(3)
Fe1 C6 . 2.042(3)
Fe1 C7 . 2.043(3)
N1 C11 . 1.275(3)
N1 N2 . 1.387(3)
O1 C13 . 1.216(3)
C1 C5 . 1.397(4)
C1 C2 . 1.403(4)
C1 H1A . 0.9800
N2 C13 . 1.352(4)
N2 H2N . 0.84(3)
C2 C3 . 1.399(5)
C2 H2A . 0.9800
N3 C13 . 1.366(4)
N3 N4 . 1.374(3)
N3 H3N . 0.87(3)
C3 C4 . 1.430(4)
C3 H3A . 0.9800
N4 C14 . 1.280(3)
C4 C5 . 1.426(4)
C4 C14 5 1.456(4)
C5 H5A . 0.9800
C6 C7 . 1.401(4)
C6 C10 . 1.421(4)
C6 H6A . 0.9800
C7 C8 . 1.396(4)
C7 H7A . 0.9800
C8 C9 . 1.414(4)
C8 H8A . 0.9800
C9 C10 . 1.419(4)
C9 H9A . 0.9800
C10 C11 . 1.465(4)
C11 C12 . 1.498(4)
C12 H12A . 0.9600
C12 H12B . 0.9600
C12 H12C . 0.9600
C14 C4 5 1.456(4)
C14 C15 . 1.503(4)
C15 H15A . 0.9600
C15 H15B . 0.9600
C15 H15C . 0.9600
O1W H1WB . 0.78(4)
O1W H1WA . 0.80(4)

loop_
_geom_hbond_atom_site_label_D
_geom_hbond_atom_site_label_H
_geom_hbond_atom_site_label_A
_geom_hbond_site_symmetry_A
_geom_hbond_distance_DH
_geom_hbond_distance_HA
_geom_hbond_distance_DA
_geom_hbond_angle_DHA
_geom_hbond_publ_flag
N2 H2N N4 . 0.84(3) 2.30(3) 2.628(3) 104(2) yes
N3 H3N O1 2_554 0.87(3) 2.06(3) 2.908(3) 164(3) yes
O1W H1WA O1 . 0.80(4) 2.04(4) 2.831(3) 172(4) yes
O1W H1WB N4 5_565 0.78(4) 2.39(4) 3.123(4) 156(4) yes
